data_1505312
loop_
_publ_author_name
'Bernard, Angela M.'
'Frongia, Angelo'
'Guillot, Regis'
'Piras, Pier P.'
'Secci, Francesco'
'Spiga, Marco'

_publ_section_title
;
 l-Proline-catalyzed direct intermolecular asymmetric aldol reactions of
 1-phenylthiocycloalkyl carboxaldehydes with ketones. Easy access to
 spiro- and fused-cyclobutyl tetrahydrofurans and cyclopentanones.
;
_journal_issue 3
_journal_name_full 'Organic letters'
_journal_page_first 541
_journal_page_last 544
_journal_paper_doi 10.1021/ol063084a
_journal_volume 9
_journal_year 2007
_chemical_absolute_configuration rm
_chemical_formula_moiety 'C14 H18 O2 S'
_chemical_formula_sum 'C14 H18 O2 S'
_chemical_formula_weight 250.35
_chemical_name_systematic 4-hydroxy-4-[(1-phenylthio)cyclobutyl]-2-butanone
_space_group_IT_number 19
_symmetry_cell_setting orthorhombic
_symmetry_Int_Tables_number 19
_symmetry_space_group_name_Hall 'P 2ac 2ab'
_symmetry_space_group_name_H-M 'P 21 21 21'
_atom_sites_solution_hydrogens geom
_atom_sites_solution_primary direct
_atom_sites_solution_secondary difmap
_audit_creation_method SHELXL-97
_cell_angle_alpha 90.00
_cell_angle_beta 90.00
_cell_angle_gamma 90.00
_cell_formula_units_Z 4
_cell_length_a 6.5872(2)
_cell_length_b 9.5697(2)
_cell_length_c 20.8343(5)
_cell_measurement_reflns_used 8453
_cell_measurement_temperature 100(1)
_cell_measurement_theta_max 41.18
_cell_measurement_theta_min 2.34
_cell_volume 1313.34(6)
_computing_cell_refinement 'Bruker SMART'
_computing_data_collection 'Bruker SMART'
_computing_data_reduction 'Bruker SAINT'
_computing_molecular_graphics 'Bruker SHELXTL'
_computing_publication_material 'Bruker SHELXTL'
_computing_structure_refinement 'Bruker SHELXTL'
_computing_structure_solution 'Bruker SHELXTL'
_diffrn_ambient_temperature 100(1)
_diffrn_measured_fraction_theta_full 0.994
_diffrn_measured_fraction_theta_max 0.913
_diffrn_measurement_device_type 'CCD area detector'
_diffrn_measurement_method 'phi and omega scans'
_diffrn_radiation_monochromator graphite
_diffrn_radiation_probe x-ray
_diffrn_radiation_type MoK\a
_diffrn_radiation_wavelength 0.71073
_diffrn_reflns_av_R_equivalents 0.0238
_diffrn_reflns_av_sigmaI/netI 0.0236
_diffrn_reflns_limit_h_max 12
_diffrn_reflns_limit_h_min -12
_diffrn_reflns_limit_k_max 17
_diffrn_reflns_limit_k_min -17
_diffrn_reflns_limit_l_max 38
_diffrn_reflns_limit_l_min -38
_diffrn_reflns_number 30767
_diffrn_reflns_theta_full 25.00
_diffrn_reflns_theta_max 41.31
_diffrn_reflns_theta_min 1.95
_diffrn_source 'fine-focus sealed tube'
_diffrn_source_type 'kappa X8 APEX II Bruker ICMMO'
_exptl_absorpt_coefficient_mu 0.234
_exptl_absorpt_correction_T_max 0.97
_exptl_absorpt_correction_T_min 0.93
_exptl_absorpt_correction_type psi-scan
_exptl_absorpt_process_details sadabs
_exptl_crystal_colour colorless
_exptl_crystal_density_diffrn 1.266
_exptl_crystal_density_method 'not measured'
_exptl_crystal_description plate
_exptl_crystal_F_000 536
_exptl_crystal_size_max 0.300
_exptl_crystal_size_mid 0.240
_exptl_crystal_size_min 0.120
_refine_diff_density_max 0.434
_refine_diff_density_min -0.234
_refine_diff_density_rms 0.054
_refine_ls_abs_structure_details 'Flack H D (1983), Acta Cryst. A39, 876-881'
_refine_ls_abs_structure_Flack -0.01(3)
_refine_ls_extinction_method none
_refine_ls_goodness_of_fit_ref 1.055
_refine_ls_hydrogen_treatment constr
_refine_ls_matrix_type full
_refine_ls_number_parameters 156
_refine_ls_number_reflns 8030
_refine_ls_number_restraints 0
_refine_ls_restrained_S_all 1.055
_refine_ls_R_factor_all 0.0339
_refine_ls_R_factor_gt 0.0288
_refine_ls_shift/su_max 0.006
_refine_ls_shift/su_mean 0.001
_refine_ls_structure_factor_coef Fsqd
_refine_ls_weighting_details 'calc w=1/[\s^2^(Fo^2^)+(0.0437P)^2^+0.0906P] where P=(Fo^2^+2Fc^2^)/3'
_refine_ls_weighting_scheme calc
_refine_ls_wR_factor_gt 0.0736
_refine_ls_wR_factor_ref 0.0761
_reflns_number_gt 7378
_reflns_number_total 8030
_reflns_threshold_expression >2sigma(I)
_cod_data_source_file ol063084asi20061218_031044.cif
_cod_data_source_block 503GuillotICMMO
_cod_database_code 1505312

loop_
_symmetry_equiv_pos_as_xyz
'x, y, z'
'-x+1/2, -y, z+1/2'
'-x, y+1/2, -z+1/2'
'x+1/2, -y+1/2, -z'

loop_
_atom_site_label
_atom_site_type_symbol
_atom_site_fract_x
_atom_site_fract_y
_atom_site_fract_z
_atom_site_U_iso_or_equiv
_atom_site_adp_type
_atom_site_occupancy
_atom_site_symmetry_multiplicity
_atom_site_calc_flag
_atom_site_refinement_flags
S1 S 0.96466(3) 0.354893(16) 0.807238(7) 0.01478(3) Uani 1 1 d .
C1 C 0.96082(11) 0.23862(6) 0.87361(3) 0.01312(9) Uani 1 1 d .
C11 C 0.86381(10) 0.57983(6) 0.88621(3) 0.01154(9) Uani 1 1 d .
H11 H 0.9006 0.5205 0.9227 0.014 Uiso 1 1 calc R
C12 C 1.04831(12) 0.66425(6) 0.86514(3) 0.01485(10) Uani 1 1 d .
H12A H 1.1463 0.6013 0.8459 0.018 Uiso 1 1 calc R
H12B H 1.0064 0.7303 0.8324 0.018 Uiso 1 1 calc R
C13 C 1.15036(10) 0.74318(6) 0.91876(3) 0.01241(9) Uani 1 1 d .
C7 C 0.78147(10) 0.48863(6) 0.83170(3) 0.01197(9) Uani 1 1 d .
C2 C 1.09051(11) 0.25917(7) 0.92573(3) 0.01518(10) Uani 1 1 d .
H2 H 1.1809 0.3338 0.9256 0.018 Uiso 1 1 calc R
C5 C 0.82493(12) 0.03310(7) 0.92604(4) 0.01844(12) Uani 1 1 d .
H5 H 0.7367 -0.0428 0.9260 0.022 Uiso 1 1 calc R
C14 C 1.29680(11) 0.85580(7) 0.89985(3) 0.01626(10) Uani 1 1 d .
H14A H 1.3494 0.9001 0.9377 0.024 Uiso 1 1 calc R
H14B H 1.2282 0.9239 0.8739 0.024 Uiso 1 1 calc R
H14C H 1.4066 0.8155 0.8758 0.024 Uiso 1 1 calc R
C8 C 0.56342(11) 0.42891(7) 0.83871(3) 0.01611(11) Uani 1 1 d .
H8A H 0.5595 0.3292 0.8470 0.019 Uiso 1 1 calc R
H8B H 0.4798 0.4794 0.8692 0.019 Uiso 1 1 calc R
C4 C 0.95194(13) 0.05565(6) 0.97822(3) 0.01723(11) Uani 1 1 d .
H4 H 0.9478 -0.0045 1.0133 0.021 Uiso 1 1 calc R
C6 C 0.82936(12) 0.12403(6) 0.87372(4) 0.01685(12) Uani 1 1 d .
H6 H 0.7445 0.1083 0.8388 0.020 Uiso 1 1 calc R
C10 C 0.71003(12) 0.56416(7) 0.76953(3) 0.01681(11) Uani 1 1 d .
H10A H 0.6780 0.6622 0.7757 0.020 Uiso 1 1 calc R
H10B H 0.8005 0.5514 0.7333 0.020 Uiso 1 1 calc R
C3 C 1.08523(12) 0.16826(7) 0.97804(3) 0.01719(12) Uani 1 1 d .
H3 H 1.1710 0.1830 1.0128 0.021 Uiso 1 1 calc R
C9 C 0.52196(15) 0.46802(10) 0.76819(3) 0.02593(16) Uani 1 1 d .
H9A H 0.3951 0.5175 0.7617 0.031 Uiso 1 1 calc R
H9B H 0.5341 0.3901 0.7387 0.031 Uiso 1 1 calc R
O2 O 1.11780(9) 0.71378(6) 0.97490(2) 0.01760(9) Uani 1 1 d .
O1 O 0.70440(9) 0.67240(5) 0.90455(2) 0.01687(9) Uani 1 1 d .
H1 H 0.7184 0.6943 0.9423 0.025 Uiso 1 1 calc R

loop_
_atom_site_aniso_label
_atom_site_aniso_U_11
_atom_site_aniso_U_22
_atom_site_aniso_U_33
_atom_site_aniso_U_23
_atom_site_aniso_U_13
_atom_site_aniso_U_12
S1 0.01877(8) 0.01327(5) 0.01229(5) -0.00205(4) 0.00392(5) 0.00128(5)
C1 0.0145(3) 0.01087(18) 0.0140(2) -0.00199(15) 0.0007(2) 0.00009(19)
C11 0.0128(3) 0.01223(19) 0.00959(19) -0.00084(15) 0.00073(17) 0.00129(17)
C12 0.0174(3) 0.0164(2) 0.01076(19) -0.00128(16) 0.0012(2) -0.0031(2)
C13 0.0127(3) 0.01185(19) 0.0127(2) -0.00009(15) -0.00107(18) 0.00082(17)
C7 0.0133(3) 0.01294(19) 0.0096(2) -0.00077(15) 0.00073(18) 0.00018(17)
C2 0.0130(3) 0.0138(2) 0.0187(3) -0.00155(18) -0.0016(2) -0.00137(18)
C5 0.0185(3) 0.0123(2) 0.0245(3) 0.0012(2) -0.0007(2) -0.00219(19)
C14 0.0140(3) 0.0166(2) 0.0182(2) 0.0012(2) 0.0010(2) -0.0020(2)
C8 0.0140(3) 0.0210(2) 0.0134(2) -0.00040(18) 0.00032(19) -0.0025(2)
C4 0.0186(3) 0.0139(2) 0.0191(2) 0.00222(18) 0.0015(2) 0.0031(2)
C6 0.0184(3) 0.0121(2) 0.0201(3) -0.00173(18) -0.0037(2) -0.00212(18)
C10 0.0190(3) 0.0205(2) 0.0109(2) 0.00182(18) -0.0019(2) -0.0002(2)
C3 0.0177(3) 0.0165(2) 0.0174(2) -0.00039(18) -0.0033(2) 0.0016(2)
C9 0.0207(4) 0.0437(4) 0.0134(3) 0.0027(3) -0.0038(3) -0.0099(3)
O2 0.0229(3) 0.01844(19) 0.01144(18) 0.00088(14) -0.00211(17) -0.00411(18)
O1 0.0182(3) 0.01836(19) 0.01404(18) -0.00533(15) -0.00015(17) 0.00632(17)

loop_
_atom_type_symbol
_atom_type_description
_atom_type_scat_dispersion_real
_atom_type_scat_dispersion_imag
_atom_type_scat_source
C C 0.0033 0.0016 'International Tables Vol C Tables 4.2.6.8 and 6.1.1.4'
H H 0.0000 0.0000 'International Tables Vol C Tables 4.2.6.8 and 6.1.1.4'
O O 0.0106 0.0060 'International Tables Vol C Tables 4.2.6.8 and 6.1.1.4'
S S 0.1246 0.1234 'International Tables Vol C Tables 4.2.6.8 and 6.1.1.4'

loop_
_geom_angle_atom_site_label_1
_geom_angle_atom_site_label_2
_geom_angle_atom_site_label_3
_geom_angle
C1 S1 C7 102.23(3)
C2 C1 C6 119.26(6)
C2 C1 S1 120.60(5)
C6 C1 S1 120.14(5)
O1 C11 C12 109.58(5)
O1 C11 C7 106.97(5)
C12 C11 C7 111.78(5)
O1 C11 H11 109.5
C12 C11 H11 109.5
C7 C11 H11 109.5
C13 C12 C11 114.07(5)
C13 C12 H12A 108.7
C11 C12 H12A 108.7
C13 C12 H12B 108.7
C11 C12 H12B 108.7
H12A C12 H12B 107.6
O2 C13 C14 122.02(6)
O2 C13 C12 121.06(6)
C14 C13 C12 116.90(5)
C11 C7 C8 117.88(5)
C11 C7 C10 117.36(5)
C8 C7 C10 88.25(5)
C11 C7 S1 111.79(5)
C8 C7 S1 112.24(4)
C10 C7 S1 106.99(4)
C3 C2 C1 120.32(6)
C3 C2 H2 119.8
C1 C2 H2 119.8
C4 C5 C6 120.14(6)
C4 C5 H5 119.9
C6 C5 H5 119.9
C13 C14 H14A 109.5
C13 C14 H14B 109.5
H14A C14 H14B 109.5
C13 C14 H14C 109.5
H14A C14 H14C 109.5
H14B C14 H14C 109.5
C9 C8 C7 89.13(5)
C9 C8 H8A 113.8
C7 C8 H8A 113.8
C9 C8 H8B 113.8
C7 C8 H8B 113.8
H8A C8 H8B 111.0
C5 C4 C3 119.93(6)
C5 C4 H4 120.0
C3 C4 H4 120.0
C5 C6 C1 120.25(7)
C5 C6 H6 119.9
C1 C6 H6 119.9
C9 C10 C7 88.91(5)
C9 C10 H10A 113.8
C7 C10 H10A 113.8
C9 C10 H10B 113.8
C7 C10 H10B 113.8
H10A C10 H10B 111.1
C4 C3 C2 120.09(6)
C4 C3 H3 120.0
C2 C3 H3 120.0
C8 C9 C10 89.16(6)
C8 C9 H9A 113.8
C10 C9 H9A 113.8
C8 C9 H9B 113.8
C10 C9 H9B 113.8
H9A C9 H9B 111.0
C11 O1 H1 109.5

loop_
_geom_bond_atom_site_label_1
_geom_bond_atom_site_label_2
_geom_bond_distance
S1 C1 1.7750(6)
S1 C7 1.8314(6)
C1 C2 1.3956(10)
C1 C6 1.3972(9)
C11 O1 1.4260(8)
C11 C12 1.5240(10)
C11 C7 1.5314(8)
C11 H11 0.9800
C12 C13 1.5069(9)
C12 H12A 0.9700
C12 H12B 0.9700
C13 O2 1.2218(8)
C13 C14 1.4991(9)
C7 C8 1.5528(10)
C7 C10 1.5562(9)
C2 C3 1.3950(10)
C2 H2 0.9300
C5 C4 1.3887(11)
C5 C6 1.3952(10)
C5 H5 0.9300
C14 H14A 0.9600
C14 H14B 0.9600
C14 H14C 0.9600
C8 C9 1.5406(10)
C8 H8A 0.9700
C8 H8B 0.9700
C4 C3 1.3900(10)
C4 H4 0.9300
C6 H6 0.9300
C10 C9 1.5434(12)
C10 H10A 0.9700
C10 H10B 0.9700
C3 H3 0.9300
C9 H9A 0.9700
C9 H9B 0.9700
O1 H1 0.8200

loop_
_geom_torsion_atom_site_label_1
_geom_torsion_atom_site_label_2
_geom_torsion_atom_site_label_3
_geom_torsion_atom_site_label_4
_geom_torsion
C7 S1 C1 C2 -88.67(6)
C7 S1 C1 C6 92.25(6)
O1 C11 C12 C13 68.28(7)
C7 C11 C12 C13 -173.31(5)
C11 C12 C13 O2 16.92(9)
C11 C12 C13 C14 -164.72(6)
O1 C11 C7 C8 -43.41(7)
C12 C11 C7 C8 -163.35(5)
O1 C11 C7 C10 60.19(7)
C12 C11 C7 C10 -59.76(8)
O1 C11 C7 S1 -175.68(4)
C12 C11 C7 S1 64.38(6)
C1 S1 C7 C11 71.10(5)
C1 S1 C7 C8 -63.94(5)
C1 S1 C7 C10 -159.13(5)
C6 C1 C2 C3 -1.60(10)
S1 C1 C2 C3 179.32(5)
C11 C7 C8 C9 136.27(6)
C10 C7 C8 C9 15.99(6)
S1 C7 C8 C9 -91.66(6)
C6 C5 C4 C3 -0.65(11)
C4 C5 C6 C1 -0.29(11)
C2 C1 C6 C5 1.41(11)
S1 C1 C6 C5 -179.50(6)
C11 C7 C10 C9 -136.70(7)
C8 C7 C10 C9 -15.96(6)
S1 C7 C10 C9 96.78(6)
C5 C4 C3 C2 0.46(11)
C1 C2 C3 C4 0.67(11)
C7 C8 C9 C10 -16.12(6)
C7 C10 C9 C8 16.09(6)

loop_
_cod_related_entry_id
_cod_related_entry_code
_cod_related_entry_database
1 13167670 ChemSpider
